data_2211299
loop_
_publ_author_name
'He, Hongshan'

_publ_section_title
;
 A new monoclinic polymorph of anhydrous zinc acetate
;
_journal_coeditor_code BI2100
_journal_issue 12
_journal_name_full 'Acta Crystallographica Section E'
_journal_page_first m3291
_journal_page_last m3292
_journal_paper_doi 10.1107/S1600536806046678
_journal_volume 62
_journal_year 2006
_chemical_formula_iupac '[Zn (C2 H3 O2)2]'
_chemical_formula_moiety 'C4 H6 O4 Zn'
_chemical_formula_sum 'C4 H6 O4 Zn'
_chemical_formula_weight 183.46
_chemical_name_systematic
;
poly[di-\m~2~-acetato-zinc(II)]
;
_space_group_IT_number 14
_symmetry_cell_setting monoclinic
_symmetry_space_group_name_Hall '-P 2ybc'
_symmetry_space_group_name_H-M 'P 1 21/c 1'
_atom_sites_solution_hydrogens geom
_atom_sites_solution_primary direct
_atom_sites_solution_secondary difmap
_cell_angle_alpha 90.00
_cell_angle_beta 98.10(3)
_cell_angle_gamma 90.00
_cell_formula_units_Z 4
_cell_length_a 15.096(3)
_cell_length_b 4.7967(10)
_cell_length_c 9.2361(18)
_cell_measurement_reflns_used 5030
_cell_measurement_temperature 293(2)
_cell_measurement_theta_max 27.87
_cell_measurement_theta_min 2.73
_cell_volume 662.1(2)
_computing_cell_refinement 'SAINT-Plus (Bruker, 2000)'
_computing_data_collection 'SMART (Bruker, 2000)'
_computing_data_reduction SAINT-Plus
_computing_molecular_graphics 'ORTEP-3 for Windows (Farrugia, 1997)'
_computing_publication_material 'WinGX (Farrugia, 1999)'
_computing_structure_refinement 'SHELXL97 (Sheldrick, 1997)'
_computing_structure_solution 'SHELXS97 (Sheldrick, 1997)'
_diffrn_ambient_temperature 293(2)
_diffrn_measured_fraction_theta_full 0.993
_diffrn_measured_fraction_theta_max 0.993
_diffrn_measurement_device_type 'Bruker SMART 1K CCD area-detector'
_diffrn_measurement_method '\f and \w'
_diffrn_radiation_monochromator graphite
_diffrn_radiation_source 'fine-focus sealed tube'
_diffrn_radiation_type MoK\a
_diffrn_radiation_wavelength 0.71073
_diffrn_reflns_av_R_equivalents 0.0323
_diffrn_reflns_av_sigmaI/netI 0.0283
_diffrn_reflns_limit_h_max 16
_diffrn_reflns_limit_h_min -18
_diffrn_reflns_limit_k_max 5
_diffrn_reflns_limit_k_min -5
_diffrn_reflns_limit_l_max 11
_diffrn_reflns_limit_l_min -11
_diffrn_reflns_number 5931
_diffrn_reflns_theta_full 25.99
_diffrn_reflns_theta_max 25.99
_diffrn_reflns_theta_min 2.73
_diffrn_standards_number 0
_exptl_absorpt_coefficient_mu 3.649
_exptl_absorpt_correction_T_max 0.4762
_exptl_absorpt_correction_T_min 0.4172
_exptl_absorpt_correction_type multi-scan
_exptl_absorpt_process_details '(SADABS; Sheldrick, 2001)'
_exptl_crystal_colour colourless
_exptl_crystal_density_diffrn 1.840
_exptl_crystal_density_method 'not measured'
_exptl_crystal_description prism
_exptl_crystal_F_000 368
_exptl_crystal_size_max 0.30
_exptl_crystal_size_mid 0.20
_exptl_crystal_size_min 0.20
_refine_diff_density_max 0.883
_refine_diff_density_min -0.522
_refine_ls_extinction_method none
_refine_ls_goodness_of_fit_ref 1.062
_refine_ls_hydrogen_treatment constr
_refine_ls_matrix_type full
_refine_ls_number_parameters 84
_refine_ls_number_reflns 1285
_refine_ls_number_restraints 0
_refine_ls_restrained_S_all 1.062
_refine_ls_R_factor_all 0.0389
_refine_ls_R_factor_gt 0.0353
_refine_ls_shift/su_max 0.000
_refine_ls_shift/su_mean 0.000
_refine_ls_structure_factor_coef Fsqd
_refine_ls_weighting_details 'calc w = 1/[\s^2^(Fo^2^)+(0.0601P)^2^+0.4165P] where P=(Fo^2^+2Fc^2^)/3'
_refine_ls_weighting_scheme calc
_refine_ls_wR_factor_gt 0.0940
_refine_ls_wR_factor_ref 0.0966
_reflns_number_gt 1146
_reflns_number_total 1285
_reflns_threshold_expression I>2\s(I)
_cod_data_source_file bi2100.cif
_cod_data_source_block I
_cod_original_sg_symbol_H-M 'P 21/c'
_cod_database_code 2211299
_cod_database_fobs_code 2211299

loop_
_symmetry_equiv_pos_as_xyz
'x, y, z'
'-x, y+1/2, -z+1/2'
'-x, -y, -z'
'x, -y-1/2, z-1/2'

loop_
_atom_site_type_symbol
_atom_site_label
_atom_site_fract_x
_atom_site_fract_y
_atom_site_fract_z
_atom_site_U_iso_or_equiv
_atom_site_adp_type
_atom_site_calc_flag
_atom_site_refinement_flags
_atom_site_occupancy
Zn Zn1 0.24840(2) 0.20183(8) 0.30408(4) 0.03837(19) Uani d . 1
O O1 0.27868(18) 0.2207(5) 0.1048(3) 0.0467(6) Uani d . 1
O O2 0.21905(19) -0.1927(4) 0.3168(3) 0.0492(6) Uani d . 1
O O3 0.14230(15) 0.4195(5) 0.3247(3) 0.0476(6) Uani d . 1
O O4 0.35697(17) 0.3371(5) 0.4245(2) 0.0491(6) Uani d . 1
C C1 0.1506(2) -0.3221(6) 0.3459(3) 0.0386(7) Uani d . 1
C C3 0.3454(2) 0.1185(7) 0.0554(3) 0.0410(7) Uani d . 1
C C2 0.0774(3) -0.1787(8) 0.4115(6) 0.0670(12) Uani d . 1
H H2A 0.0312 -0.1221 0.3350 0.100 Uiso calc R 1
H H2B 0.1013 -0.0177 0.4651 0.100 Uiso calc R 1
H H2C 0.0529 -0.3046 0.4763 0.100 Uiso calc R 1
C C4 0.4114(3) -0.0583(10) 0.1489(4) 0.0599(10) Uani d . 1
H H4A 0.3869 -0.2415 0.1570 0.090 Uiso calc R 1
H H4B 0.4243 0.0235 0.2444 0.090 Uiso calc R 1
H H4C 0.4654 -0.0712 0.1056 0.090 Uiso calc R 1

loop_
_atom_site_aniso_label
_atom_site_aniso_U_11
_atom_site_aniso_U_22
_atom_site_aniso_U_33
_atom_site_aniso_U_12
_atom_site_aniso_U_13
_atom_site_aniso_U_23
Zn1 0.0414(3) 0.0327(3) 0.0431(3) -0.00163(13) 0.01298(18) -0.00120(13)
O1 0.0447(14) 0.0552(15) 0.0407(12) 0.0088(10) 0.0083(11) 0.0025(10)
O2 0.0591(15) 0.0243(12) 0.0673(16) -0.0020(10) 0.0196(12) -0.0027(10)
O3 0.0453(13) 0.0295(12) 0.0688(15) 0.0017(10) 0.0112(11) -0.0015(11)
O4 0.0454(14) 0.0655(17) 0.0373(12) -0.0035(11) 0.0092(10) -0.0051(10)
C1 0.0425(18) 0.0305(16) 0.0438(16) 0.0042(12) 0.0093(13) 0.0005(12)
C3 0.0432(18) 0.0418(18) 0.0384(15) -0.0044(14) 0.0065(13) -0.0022(13)
C2 0.064(3) 0.041(2) 0.105(4) 0.0047(17) 0.044(3) -0.001(2)
C4 0.054(2) 0.078(3) 0.0478(18) 0.017(2) 0.0090(16) 0.0085(19)

loop_
_atom_type_symbol
_atom_type_description
_atom_type_scat_dispersion_real
_atom_type_scat_dispersion_imag
_atom_type_scat_source
C C 0.0033 0.0016 'International Tables Vol C Tables 4.2.6.8 and 6.1.1.4'
H H 0.0000 0.0000 'International Tables Vol C Tables 4.2.6.8 and 6.1.1.4'
O O 0.0106 0.0060 'International Tables Vol C Tables 4.2.6.8 and 6.1.1.4'
Zn Zn 0.2839 1.4301 'International Tables Vol C Tables 4.2.6.8 and 6.1.1.4'

loop_
_geom_angle_atom_site_label_1
_geom_angle_atom_site_label_2
_geom_angle_atom_site_label_3
_geom_angle_site_symmetry_1
_geom_angle_site_symmetry_3
_geom_angle
O3 Zn1 O2 . . 108.54(11)
O3 Zn1 O4 . . 113.71(10)
O2 Zn1 O4 . . 117.80(12)
O3 Zn1 O1 . . 111.81(10)
O2 Zn1 O1 . . 100.74(11)
O4 Zn1 O1 . . 103.34(11)
C3 O1 Zn1 . . 128.7(2)
C1 O2 Zn1 . . 133.4(2)
C1 O3 Zn1 1_565 . 118.6(2)
C3 O4 Zn1 4_566 . 112.5(2)
O3 C1 O2 1_545 . 121.1(3)
O3 C1 C2 1_545 . 116.9(3)
O2 C1 C2 . . 122.0(3)
O1 C3 O4 . 4_565 120.3(3)
O1 C3 C4 . . 121.0(3)
O4 C3 C4 4_565 . 118.7(3)
C1 C2 H2A . . 109.5
C1 C2 H2B . . 109.5
H2A C2 H2B . . 109.5
C1 C2 H2C . . 109.5
H2A C2 H2C . . 109.5
H2B C2 H2C . . 109.5
C3 C4 H4A . . 109.5
C3 C4 H4B . . 109.5
H4A C4 H4B . . 109.5
C3 C4 H4C . . 109.5
H4A C4 H4C . . 109.5
H4B C4 H4C . . 109.5

loop_
_geom_bond_atom_site_label_1
_geom_bond_atom_site_label_2
_geom_bond_site_symmetry_2
_geom_bond_distance
Zn1 O3 . 1.944(2)
Zn1 O2 . 1.951(2)
Zn1 O4 . 1.957(3)
Zn1 O1 . 1.960(3)
O1 C3 . 1.262(4)
O2 C1 . 1.266(4)
O3 C1 1_565 1.258(4)
O4 C3 4_566 1.264(4)
C1 O3 1_545 1.258(4)
C1 C2 . 1.500(5)
C3 O4 4_565 1.264(4)
C3 C4 . 1.488(5)
C2 H2A . 0.960
C2 H2B . 0.960
C2 H2C . 0.960
C4 H4A . 0.960
C4 H4B . 0.960
C4 H4C . 0.960

loop_
_geom_torsion_atom_site_label_1
_geom_torsion_atom_site_label_2
_geom_torsion_atom_site_label_3
_geom_torsion_atom_site_label_4
_geom_torsion_site_symmetry_4
_geom_torsion
O3 Zn1 O1 C3 . 175.6(3)
O2 Zn1 O1 C3 . -69.2(3)
O4 Zn1 O1 C3 . 53.0(3)
O3 Zn1 O2 C1 . -6.4(3)
O4 Zn1 O2 C1 . 124.6(3)
O1 Zn1 O2 C1 . -124.0(3)
O2 Zn1 O3 C1 1_565 167.4(2)
O4 Zn1 O3 C1 1_565 34.2(3)
O1 Zn1 O3 C1 1_565 -82.4(3)
O3 Zn1 O4 C3 4_566 48.1(3)
O2 Zn1 O4 C3 4_566 -80.5(3)
O1 Zn1 O4 C3 4_566 169.6(2)
Zn1 O2 C1 O3 1_545 168.6(2)
Zn1 O2 C1 C2 . -13.5(5)
Zn1 O1 C3 O4 4_565 -176.4(2)
Zn1 O1 C3 C4 . 4.3(5)
